data_7117686
loop_
_publ_author_name
'Anup Bhunia'
'Shridhar Thorat'
'Rajesh G. Gonnade'
'Akkattu T. Biju'

_publ_section_title
;
 Reaction of N-heterocyclic carbenes with chalcones leading to the
 synthesis of deoxy-Breslow intermediates in their oxidized form
;
_journal_name_full Chem.Commun.
_journal_page_first 13690
_journal_paper_doi 10.1039/C5cc05800G
_journal_volume 51
_journal_year 2015
_chemical_formula_moiety 'C36 H36 N2 O2'
_chemical_formula_sum 'C36 H36 N2 O2'
_chemical_formula_weight 528.67
_chemical_name_systematic ABB_AL_128
_space_group_IT_number 9
_symmetry_cell_setting monoclinic
_symmetry_space_group_name_Hall 'C -2yc'
_symmetry_space_group_name_H-M 'C 1 c 1'
_atom_sites_solution_hydrogens geom
_atom_sites_solution_primary direct
_atom_sites_solution_secondary difmap
_audit_creation_method SHELXL-97
_audit_update_record
;
2015-04-27 deposited with the CCDC.
2015-07-20 downloaded from the CCDC.
;
_cell_angle_alpha 90.00
_cell_angle_beta 93.349(3)
_cell_angle_gamma 90.00
_cell_formula_units_Z 4
_cell_length_a 22.1106(11)
_cell_length_b 8.5517(4)
_cell_length_c 15.1278(7)
_cell_measurement_reflns_used 2051
_cell_measurement_temperature 150(2)
_cell_measurement_theta_max 21.14
_cell_measurement_theta_min 2.55
_cell_volume 2855.5(2)
_computing_cell_refinement 'Bruker SAINT'
_computing_data_collection 'Bruker APEX2'
_computing_data_reduction 'Bruker SAINT'
_computing_molecular_graphics 'Bruker SHELXTL'
_computing_publication_material 'Bruker SHELXTL'
_computing_structure_refinement 'SHELXL-97 (Sheldrick, 2008)'
_computing_structure_solution 'SHELXS-97 (Sheldrick, 2008)'
_diffrn_ambient_temperature 150(2)
_diffrn_measured_fraction_theta_full 1.000
_diffrn_measured_fraction_theta_max 1.000
_diffrn_measurement_device_type 'Bruker APEX-II CCD'
_diffrn_measurement_method '\f and \w scans'
_diffrn_radiation_monochromator graphite
_diffrn_radiation_source 'fine-focus sealed tube'
_diffrn_radiation_type MoK\a
_diffrn_radiation_wavelength 0.71073
_diffrn_reflns_av_R_equivalents 0.0465
_diffrn_reflns_av_sigmaI/netI 0.0789
_diffrn_reflns_limit_h_max 24
_diffrn_reflns_limit_h_min -26
_diffrn_reflns_limit_k_max 10
_diffrn_reflns_limit_k_min -8
_diffrn_reflns_limit_l_max 17
_diffrn_reflns_limit_l_min -17
_diffrn_reflns_number 10351
_diffrn_reflns_theta_full 25.00
_diffrn_reflns_theta_max 25.00
_diffrn_reflns_theta_min 1.85
_exptl_absorpt_coefficient_mu 0.076
_exptl_absorpt_correction_T_max 0.9791
_exptl_absorpt_correction_T_min 0.9740
_exptl_absorpt_correction_type multi-scan
_exptl_absorpt_process_details SADABS,(BRUKER,2006)
_exptl_crystal_colour RED
_exptl_crystal_density_diffrn 1.230
_exptl_crystal_density_method 'not measured'
_exptl_crystal_description BLOCK
_exptl_crystal_F_000 1128
_exptl_crystal_recrystallization_method 'Re-crystallisation from solvent: DCM Ethanol mixture'
_exptl_crystal_size_max 0.35
_exptl_crystal_size_mid 0.31
_exptl_crystal_size_min 0.28
_refine_diff_density_max 0.676
_refine_diff_density_min -0.316
_refine_diff_density_rms 0.080
_refine_ls_abs_structure_details 'Flack H D (1983), Acta Cryst. A39, 876-881'
_refine_ls_abs_structure_Flack -1(3)
_refine_ls_extinction_method none
_refine_ls_goodness_of_fit_ref 1.038
_refine_ls_hydrogen_treatment constr
_refine_ls_matrix_type full
_refine_ls_number_parameters 355
_refine_ls_number_reflns 4700
_refine_ls_number_restraints 50
_refine_ls_restrained_S_all 1.037
_refine_ls_R_factor_all 0.1175
_refine_ls_R_factor_gt 0.0907
_refine_ls_shift/su_max 0.000
_refine_ls_shift/su_mean 0.000
_refine_ls_structure_factor_coef Fsqd
_refine_ls_weighting_details 'calc w=1/[\s^2^(Fo^2^)+(0.1336P)^2^+7.5921P] where P=(Fo^2^+2Fc^2^)/3'
_refine_ls_weighting_scheme calc
_refine_ls_wR_factor_gt 0.2217
_refine_ls_wR_factor_ref 0.2444
_reflns_number_gt 3547
_reflns_number_total 4700
_reflns_threshold_expression >2sigma(I)
_cod_data_source_file c5cc05800g2.cif
_cod_data_source_block abb_al_128_0m
_cod_depositor_comments
;
The following automatic conversions were performed:

'_refine_ls_hydrogen_treatment' value 'CONSTR' changed to 'constr'
according to the built-in table from CIF Core dictionary named
'cif_core.dic' version 2.4.1 from 2010-06-29.

Automatic conversion script
Id: cif_fix_values 3392 2015-05-12 13:50:21Z andrius 
;
_cod_original_sg_symbol_H-M 'Cc   '
_cod_database_code 7117686

loop_
_symmetry_equiv_pos_as_xyz
'x, y, z'
'x, -y, z+1/2'
'x+1/2, y+1/2, z'
'x+1/2, -y+1/2, z+1/2'

loop_
_atom_site_label
_atom_site_type_symbol
_atom_site_fract_x
_atom_site_fract_y
_atom_site_fract_z
_atom_site_U_iso_or_equiv
_atom_site_adp_type
_atom_site_occupancy
_atom_site_symmetry_multiplicity
_atom_site_calc_flag
_atom_site_refinement_flags
_atom_site_disorder_assembly
_atom_site_disorder_group
O1 O 0.25040(19) 0.6560(5) 0.1829(3) 0.0349(11) Uani 1 1 d . . .
O2 O 0.1514(2) 0.4015(5) 0.2438(4) 0.0502(14) Uani 1 1 d . . .
N1 N 0.0924(2) 0.9199(6) 0.1702(3) 0.0182(11) Uani 1 1 d . . .
N2 N 0.1665(2) 0.9056(5) 0.2738(3) 0.0186(11) Uani 1 1 d . . .
C1 C 0.1042(3) 1.0832(7) 0.1967(4) 0.0302(15) Uani 1 1 d . . .
H1A H 0.0715 1.1240 0.2325 0.036 Uiso 1 1 calc R . .
H1B H 0.1079 1.1513 0.1444 0.036 Uiso 1 1 calc R . .
C2 C 0.1622(3) 1.0724(7) 0.2500(4) 0.0244(14) Uani 1 1 d . . .
H2A H 0.1966 1.1045 0.2149 0.029 Uiso 1 1 calc R . .
H2B H 0.1617 1.1388 0.3036 0.029 Uiso 1 1 calc R . .
C3 C 0.1972(3) 0.8566(7) 0.3548(3) 0.0213(13) Uani 1 1 d . . .
C4 C 0.2597(3) 0.8809(8) 0.3641(4) 0.0283(15) Uani 1 1 d . . .
C5 C 0.2952(3) 0.9529(8) 0.2932(4) 0.0324(16) Uani 1 1 d . . .
H5A H 0.2738 0.9363 0.2354 0.049 Uiso 1 1 calc R . .
H5B H 0.3353 0.9041 0.2935 0.049 Uiso 1 1 calc R . .
H5C H 0.2998 1.0653 0.3043 0.049 Uiso 1 1 calc R . .
C6 C 0.2900(3) 0.8415(8) 0.4456(4) 0.0273(15) Uani 1 1 d . . .
H6 H 0.3322 0.8616 0.4539 0.033 Uiso 1 1 calc R . .
C7 C 0.2603(3) 0.7747(7) 0.5134(4) 0.0275(15) Uani 1 1 d . . .
C8 C 0.2941(3) 0.7210(9) 0.5963(4) 0.0375(17) Uani 1 1 d . . .
H8A H 0.2986 0.6070 0.5948 0.056 Uiso 1 1 calc R . .
H8B H 0.2717 0.7507 0.6476 0.056 Uiso 1 1 calc R . .
H8C H 0.3343 0.7700 0.6007 0.056 Uiso 1 1 calc R . .
C9 C 0.1977(3) 0.7554(7) 0.5015(4) 0.0238(14) Uani 1 1 d . . .
H9 H 0.1765 0.7117 0.5484 0.029 Uiso 1 1 calc R . .
C10 C 0.1653(3) 0.7971(7) 0.4244(4) 0.0246(14) Uani 1 1 d . . .
C11 C 0.0975(3) 0.7813(8) 0.4191(4) 0.0254(14) Uani 1 1 d . . .
H11A H 0.0861 0.6814 0.3911 0.038 Uiso 1 1 calc R . .
H11B H 0.0795 0.8674 0.3839 0.038 Uiso 1 1 calc R . .
H11C H 0.0828 0.7846 0.4789 0.038 Uiso 1 1 calc R . .
C12 C 0.0620(2) 0.8816(7) 0.0864(4) 0.0195(13) Uani 1 1 d . . .
C13 C -0.0011(2) 0.9078(7) 0.0723(3) 0.0195(13) Uani 1 1 d . . .
C14 C -0.0358(3) 0.9895(8) 0.1428(4) 0.0329(16) Uani 1 1 d . . .
H14A H -0.0276 1.1020 0.1413 0.049 Uiso 1 1 calc R . .
H14B H -0.0229 0.9477 0.2012 0.049 Uiso 1 1 calc R . .
H14C H -0.0793 0.9713 0.1313 0.049 Uiso 1 1 calc R . .
C15 C -0.0293(3) 0.8572(7) -0.0054(4) 0.0285(15) Uani 1 1 d U . .
H15 H -0.0719 0.8711 -0.0143 0.034 Uiso 1 1 calc R . .
C16 C 0.0018(3) 0.7863(7) -0.0717(4) 0.0224(14) Uani 1 1 d U . .
C17 C -0.0322(3) 0.7213(9) -0.1549(4) 0.0376(17) Uani 1 1 d . . .
H17A H -0.0037 0.7070 -0.2015 0.056 Uiso 1 1 calc R . .
H17B H -0.0640 0.7949 -0.1752 0.056 Uiso 1 1 calc R . .
H17C H -0.0505 0.6205 -0.1411 0.056 Uiso 1 1 calc R . .
C18 C 0.0638(3) 0.7711(7) -0.0600(4) 0.0258(15) Uani 1 1 d . . .
H18 H 0.0857 0.7264 -0.1059 0.031 Uiso 1 1 calc R . .
C19 C 0.0950(3) 0.8200(7) 0.0178(4) 0.0204(13) Uani 1 1 d . . .
C20 C 0.1628(3) 0.8081(8) 0.0261(4) 0.0286(15) Uani 1 1 d . . .
H20A H 0.1790 0.8873 0.0679 0.043 Uiso 1 1 calc R . .
H20B H 0.1791 0.8254 -0.0320 0.043 Uiso 1 1 calc R . .
H20C H 0.1745 0.7038 0.0478 0.043 Uiso 1 1 calc R . .
C21 C 0.1264(3) 0.8206(6) 0.2205(4) 0.0175(11) Uani 1 1 d . . .
C22 C 0.1176(3) 0.6546(7) 0.2178(4) 0.0266(15) Uani 1 1 d . . .
C23 C 0.05430(14) 0.5933(5) 0.1878(3) 0.0286(15) Uani 1 1 d GU . .
C24 C 0.04817(16) 0.4909(5) 0.1165(3) 0.0332(15) Uani 1 1 d GU . .
H24 H 0.0830 0.4572 0.0879 0.040 Uiso 1 1 calc R . .
C25 C -0.0089(2) 0.4376(5) 0.0871(3) 0.052(2) Uani 1 1 d GU . .
H25 H -0.0131 0.3676 0.0384 0.063 Uiso 1 1 calc R . .
C26 C -0.05986(15) 0.4868(5) 0.1291(3) 0.0439(18) Uani 1 1 d GU . .
H26 H -0.0989 0.4504 0.1090 0.053 Uiso 1 1 calc R . .
C27 C -0.05373(15) 0.5892(5) 0.2004(3) 0.0350(15) Uani 1 1 d GU . .
H27 H -0.0886 0.6228 0.2291 0.042 Uiso 1 1 calc R . .
C28 C 0.00335(17) 0.6424(5) 0.2298(2) 0.0337(15) Uani 1 1 d GU . .
H28 H 0.0075 0.7124 0.2785 0.040 Uiso 1 1 calc R . .
C29 C 0.1619(3) 0.5459(7) 0.2385(4) 0.0290(14) Uani 1 1 d . . .
C30 C 0.2283(3) 0.5838(7) 0.2429(4) 0.0284(15) Uani 1 1 d . . .
C34 C 0.3523(3) 0.3546(10) 0.4289(4) 0.048(2) Uani 1 1 d . . .
H34 H 0.3798 0.3022 0.4695 0.057 Uiso 1 1 calc R . .
C33 C 0.3725(3) 0.4193(10) 0.3529(4) 0.047(2) Uani 1 1 d . . .
H33 H 0.4142 0.4154 0.3408 0.056 Uiso 1 1 calc R . .
C32 C 0.3308(3) 0.4898(7) 0.2946(4) 0.0272(14) Uani 1 1 d . . .
H32 H 0.3444 0.5346 0.2418 0.033 Uiso 1 1 calc R . .
C31 C 0.2712(3) 0.4974(8) 0.3100(4) 0.0329(16) Uani 1 1 d . . .
C35 C 0.2908(3) 0.3663(9) 0.4463(4) 0.0421(18) Uani 1 1 d . . .
H35 H 0.2762 0.3267 0.4997 0.051 Uiso 1 1 calc R . .
C36 C 0.2528(3) 0.4360(7) 0.3846(4) 0.0314(15) Uani 1 1 d . . .
H36 H 0.2109 0.4411 0.3952 0.038 Uiso 1 1 calc R . .

loop_
_atom_site_aniso_label
_atom_site_aniso_U_11
_atom_site_aniso_U_22
_atom_site_aniso_U_33
_atom_site_aniso_U_23
_atom_site_aniso_U_13
_atom_site_aniso_U_12
O1 0.029(3) 0.030(3) 0.046(3) -0.005(2) 0.007(2) -0.004(2)
O2 0.047(3) 0.010(2) 0.091(4) 0.003(2) -0.017(3) 0.004(2)
N1 0.018(3) 0.018(3) 0.018(2) -0.004(2) 0.0002(19) -0.004(2)
N2 0.021(3) 0.008(2) 0.026(3) 0.001(2) -0.002(2) -0.002(2)
C1 0.038(4) 0.016(3) 0.036(4) 0.002(3) -0.008(3) 0.007(3)
C2 0.031(3) 0.014(3) 0.027(3) 0.011(2) -0.012(3) 0.000(3)
C3 0.028(4) 0.016(3) 0.019(3) 0.006(2) -0.005(2) 0.006(3)
C4 0.023(4) 0.027(4) 0.035(4) 0.000(3) 0.003(3) -0.006(3)
C5 0.025(3) 0.039(4) 0.033(4) 0.013(3) 0.000(3) -0.002(3)
C6 0.020(3) 0.033(4) 0.028(3) 0.002(3) -0.004(2) -0.004(3)
C7 0.037(4) 0.026(4) 0.019(3) -0.001(3) 0.000(3) 0.000(3)
C8 0.040(4) 0.043(4) 0.028(4) 0.005(3) -0.014(3) 0.004(3)
C9 0.030(4) 0.026(3) 0.015(3) 0.001(2) -0.001(2) 0.004(3)
C10 0.038(4) 0.017(3) 0.020(3) -0.001(2) 0.005(3) -0.001(3)
C11 0.025(4) 0.035(4) 0.016(3) 0.002(3) 0.002(2) -0.005(3)
C12 0.018(3) 0.016(3) 0.025(3) 0.000(2) 0.005(2) -0.001(2)
C13 0.021(3) 0.017(3) 0.021(3) -0.007(2) -0.001(2) -0.003(2)
C14 0.016(3) 0.045(4) 0.038(4) -0.011(3) 0.005(3) 0.005(3)
C15 0.0280(17) 0.0285(17) 0.0289(17) -0.0002(10) 0.0011(10) -0.0003(10)
C16 0.0227(16) 0.0231(16) 0.0215(16) -0.0001(10) 0.0008(10) -0.0006(10)
C17 0.031(4) 0.046(4) 0.036(4) -0.008(3) 0.001(3) -0.012(3)
C18 0.029(4) 0.021(3) 0.029(4) -0.002(3) 0.014(3) 0.003(3)
C19 0.020(3) 0.021(3) 0.020(3) 0.003(2) 0.002(2) -0.003(3)
C20 0.025(3) 0.035(4) 0.026(3) 0.005(3) 0.005(3) 0.006(3)
C21 0.023(3) 0.012(3) 0.019(2) 0.001(3) 0.011(2) -0.003(3)
C22 0.043(4) 0.016(3) 0.021(3) 0.004(3) 0.008(3) 0.008(3)
C23 0.0298(17) 0.0272(17) 0.0286(17) 0.0006(10) -0.0008(10) -0.0001(10)
C24 0.0327(17) 0.0330(17) 0.0338(17) -0.0002(10) 0.0015(10) -0.0003(10)
C25 0.052(2) 0.051(2) 0.053(2) -0.0002(10) 0.0002(10) -0.0005(10)
C26 0.044(2) 0.043(2) 0.044(2) 0.0008(10) 0.0001(10) -0.0007(10)
C27 0.0345(18) 0.0350(18) 0.0355(17) 0.0015(10) 0.0017(10) -0.0003(10)
C28 0.0329(18) 0.0330(18) 0.0352(17) 0.0028(10) 0.0017(10) -0.0017(10)
C29 0.032(4) 0.011(3) 0.044(4) -0.003(3) 0.001(3) 0.004(3)
C30 0.051(4) 0.009(3) 0.024(3) -0.007(3) -0.010(3) 0.000(3)
C34 0.029(4) 0.075(6) 0.038(4) 0.003(4) -0.009(3) 0.001(4)
C33 0.032(4) 0.073(6) 0.035(4) -0.005(4) -0.003(3) 0.004(4)
C32 0.018(3) 0.032(4) 0.030(3) -0.006(3) -0.007(2) -0.002(3)
C31 0.025(4) 0.042(4) 0.032(3) -0.016(3) 0.002(3) -0.005(3)
C35 0.044(4) 0.050(5) 0.033(4) 0.009(3) 0.000(3) -0.014(3)
C36 0.019(3) 0.018(3) 0.056(4) 0.007(3) -0.011(3) -0.007(3)

loop_
_atom_type_symbol
_atom_type_description
_atom_type_scat_dispersion_real
_atom_type_scat_dispersion_imag
_atom_type_scat_source
C C 0.0033 0.0016 'International Tables Vol C Tables 4.2.6.8 and 6.1.1.4'
H H 0.0000 0.0000 'International Tables Vol C Tables 4.2.6.8 and 6.1.1.4'
N N 0.0061 0.0033 'International Tables Vol C Tables 4.2.6.8 and 6.1.1.4'
O O 0.0106 0.0060 'International Tables Vol C Tables 4.2.6.8 and 6.1.1.4'

loop_
_geom_angle_atom_site_label_1
_geom_angle_atom_site_label_2
_geom_angle_atom_site_label_3
_geom_angle
_geom_angle_site_symmetry_1
_geom_angle_site_symmetry_3
C21 N1 C12 125.0(5) . .
C21 N1 C1 111.2(4) . .
C12 N1 C1 121.5(5) . .
C21 N2 C3 127.4(5) . .
C21 N2 C2 109.8(4) . .
C3 N2 C2 120.9(4) . .
N1 C1 C2 102.9(5) . .
N1 C1 H1A 111.2 . .
C2 C1 H1A 111.2 . .
N1 C1 H1B 111.2 . .
C2 C1 H1B 111.2 . .
H1A C1 H1B 109.1 . .
N2 C2 C1 103.6(5) . .
N2 C2 H2A 111.0 . .
C1 C2 H2A 111.0 . .
N2 C2 H2B 111.0 . .
C1 C2 H2B 111.0 . .
H2A C2 H2B 109.0 . .
C10 C3 C4 121.2(5) . .
C10 C3 N2 121.3(5) . .
C4 C3 N2 117.4(5) . .
C3 C4 C6 118.0(5) . .
C3 C4 C5 123.1(5) . .
C6 C4 C5 118.9(5) . .
C4 C5 H5A 109.5 . .
C4 C5 H5B 109.5 . .
H5A C5 H5B 109.5 . .
C4 C5 H5C 109.5 . .
H5A C5 H5C 109.5 . .
H5B C5 H5C 109.5 . .
C7 C6 C4 122.0(6) . .
C7 C6 H6 119.0 . .
C4 C6 H6 119.0 . .
C6 C7 C9 117.8(5) . .
C6 C7 C8 121.1(6) . .
C9 C7 C8 121.1(5) . .
C7 C8 H8A 109.5 . .
C7 C8 H8B 109.5 . .
H8A C8 H8B 109.5 . .
C7 C8 H8C 109.5 . .
H8A C8 H8C 109.5 . .
H8B C8 H8C 109.5 . .
C10 C9 C7 122.8(6) . .
C10 C9 H9 118.6 . .
C7 C9 H9 118.6 . .
C9 C10 C3 118.1(6) . .
C9 C10 C11 119.3(5) . .
C3 C10 C11 122.6(5) . .
C10 C11 H11A 109.5 . .
C10 C11 H11B 109.5 . .
H11A C11 H11B 109.5 . .
C10 C11 H11C 109.5 . .
H11A C11 H11C 109.5 . .
H11B C11 H11C 109.5 . .
C19 C12 C13 119.8(5) . .
C19 C12 N1 119.9(5) . .
C13 C12 N1 120.2(5) . .
C15 C13 C12 118.4(5) . .
C15 C13 C14 121.6(5) . .
C12 C13 C14 120.0(5) . .
C13 C14 H14A 109.5 . .
C13 C14 H14B 109.5 . .
H14A C14 H14B 109.5 . .
C13 C14 H14C 109.5 . .
H14A C14 H14C 109.5 . .
H14B C14 H14C 109.5 . .
C13 C15 C16 122.5(6) . .
C13 C15 H15 118.7 . .
C16 C15 H15 118.7 . .
C18 C16 C15 118.7(5) . .
C18 C16 C17 120.5(5) . .
C15 C16 C17 120.8(5) . .
C16 C17 H17A 109.5 . .
C16 C17 H17B 109.5 . .
H17A C17 H17B 109.5 . .
C16 C17 H17C 109.5 . .
H17A C17 H17C 109.5 . .
H17B C17 H17C 109.5 . .
C16 C18 C19 121.4(5) . .
C16 C18 H18 119.3 . .
C19 C18 H18 119.3 . .
C18 C19 C12 118.9(5) . .
C18 C19 C20 119.6(5) . .
C12 C19 C20 121.6(5) . .
C19 C20 H20A 109.5 . .
C19 C20 H20B 109.5 . .
H20A C20 H20B 109.5 . .
C19 C20 H20C 109.5 . .
H20A C20 H20C 109.5 . .
H20B C20 H20C 109.5 . .
N1 C21 N2 108.6(4) . .
N1 C21 C22 122.7(6) . .
N2 C21 C22 128.6(5) . .
C29 C22 C21 124.7(6) . .
C29 C22 C23 117.5(5) . .
C21 C22 C23 117.8(5) . .
C24 C23 C28 120.0 . .
C24 C23 C22 119.3(3) . .
C28 C23 C22 120.7(3) . .
C25 C24 C23 120.0 . .
C25 C24 H24 120.0 . .
C23 C24 H24 120.0 . .
C24 C25 C26 120.0 . .
C24 C25 H25 120.0 . .
C26 C25 H25 120.0 . .
C25 C26 C27 120.0 . .
C25 C26 H26 120.0 . .
C27 C26 H26 120.0 . .
C28 C27 C26 120.0 . .
C28 C27 H27 120.0 . .
C26 C27 H27 120.0 . .
C27 C28 C23 120.0 . .
C27 C28 H28 120.0 . .
C23 C28 H28 120.0 . .
O2 C29 C22 123.1(6) . .
O2 C29 C30 113.1(5) . .
C22 C29 C30 123.2(5) . .
O1 C30 C29 120.5(5) . .
O1 C30 C31 118.4(6) . .
C29 C30 C31 119.3(5) . .
C33 C34 C35 119.5(7) . .
C33 C34 H34 120.2 . .
C35 C34 H34 120.2 . .
C34 C33 C32 118.3(6) . .
C34 C33 H33 120.8 . .
C32 C33 H33 120.8 . .
C31 C32 C33 122.2(6) . .
C31 C32 H32 118.9 . .
C33 C32 H32 118.9 . .
C36 C31 C32 118.5(6) . .
C36 C31 C30 122.9(6) . .
C32 C31 C30 118.6(6) . .
C36 C35 C34 118.1(6) . .
C36 C35 H35 120.9 . .
C34 C35 H35 120.9 . .
C31 C36 C35 123.3(6) . .
C31 C36 H36 118.4 . .
C35 C36 H36 118.4 . .

loop_
_geom_bond_atom_site_label_1
_geom_bond_atom_site_label_2
_geom_bond_distance
_geom_bond_site_symmetry_2
O1 C30 1.223(7) .
O2 C29 1.260(7) .
N1 C21 1.341(7) .
N1 C12 1.438(7) .
N1 C1 1.472(8) .
N2 C21 1.372(8) .
N2 C3 1.428(7) .
N2 C2 1.473(7) .
C1 C2 1.479(8) .
C1 H1A 0.9900 .
C1 H1B 0.9900 .
C2 H2A 0.9900 .
C2 H2B 0.9900 .
C3 C10 1.396(8) .
C3 C4 1.398(8) .
C4 C6 1.408(8) .
C4 C5 1.498(9) .
C5 H5A 0.9800 .
C5 H5B 0.9800 .
C5 H5C 0.9800 .
C6 C7 1.374(8) .
C6 H6 0.9500 .
C7 C9 1.395(8) .
C7 C8 1.494(9) .
C8 H8A 0.9800 .
C8 H8B 0.9800 .
C8 H8C 0.9800 .
C9 C10 1.380(8) .
C9 H9 0.9500 .
C10 C11 1.502(9) .
C11 H11A 0.9800 .
C11 H11B 0.9800 .
C11 H11C 0.9800 .
C12 C19 1.406(8) .
C12 C13 1.415(8) .
C13 C15 1.369(8) .
C13 C14 1.520(8) .
C14 H14A 0.9800 .
C14 H14B 0.9800 .
C14 H14C 0.9800 .
C15 C16 1.388(8) .
C15 H15 0.9500 .
C16 C18 1.378(8) .
C16 C17 1.531(9) .
C17 H17A 0.9800 .
C17 H17B 0.9800 .
C17 H17C 0.9800 .
C18 C19 1.393(8) .
C18 H18 0.9500 .
C19 C20 1.500(9) .
C20 H20A 0.9800 .
C20 H20B 0.9800 .
C20 H20C 0.9800 .
C21 C22 1.433(8) .
C22 C29 1.374(8) .
C22 C23 1.537(7) .
C23 C24 1.3900 .
C23 C28 1.3900 .
C24 C25 1.3900 .
C24 H24 0.9500 .
C25 C26 1.3900 .
C25 H25 0.9500 .
C26 C27 1.3900 .
C26 H26 0.9500 .
C27 C28 1.3900 .
C27 H27 0.9500 .
C28 H28 0.9500 .
C29 C30 1.501(9) .
C30 C31 1.537(9) .
C34 C33 1.375(10) .
C34 C35 1.404(10) .
C34 H34 0.9500 .
C33 C32 1.377(9) .
C33 H33 0.9500 .
C32 C31 1.355(8) .
C32 H32 0.9500 .
C31 C36 1.329(9) .
C35 C36 1.357(9) .
C35 H35 0.9500 .
C36 H36 0.9500 .

loop_
_geom_torsion_atom_site_label_1
_geom_torsion_atom_site_label_2
_geom_torsion_atom_site_label_3
_geom_torsion_atom_site_label_4
_geom_torsion
_geom_torsion_site_symmetry_1
_geom_torsion_site_symmetry_2
_geom_torsion_site_symmetry_3
_geom_torsion_site_symmetry_4
C21 N1 C1 C2 16.9(6) . . . .
C12 N1 C1 C2 -147.0(5) . . . .
C21 N2 C2 C1 16.1(6) . . . .
C3 N2 C2 C1 -149.6(5) . . . .
N1 C1 C2 N2 -18.8(5) . . . .
C21 N2 C3 C10 -53.7(8) . . . .
C2 N2 C3 C10 109.3(6) . . . .
C21 N2 C3 C4 130.8(6) . . . .
C2 N2 C3 C4 -66.2(7) . . . .
C10 C3 C4 C6 0.9(9) . . . .
N2 C3 C4 C6 176.4(5) . . . .
C10 C3 C4 C5 -176.4(6) . . . .
N2 C3 C4 C5 -0.9(9) . . . .
C3 C4 C6 C7 2.8(10) . . . .
C5 C4 C6 C7 -179.8(6) . . . .
C4 C6 C7 C9 -3.9(9) . . . .
C4 C6 C7 C8 174.6(6) . . . .
C6 C7 C9 C10 1.5(9) . . . .
C8 C7 C9 C10 -177.1(6) . . . .
C7 C9 C10 C3 2.0(9) . . . .
C7 C9 C10 C11 -176.4(5) . . . .
C4 C3 C10 C9 -3.2(9) . . . .
N2 C3 C10 C9 -178.5(5) . . . .
C4 C3 C10 C11 175.1(6) . . . .
N2 C3 C10 C11 -0.2(9) . . . .
C21 N1 C12 C19 -55.4(7) . . . .
C1 N1 C12 C19 106.1(6) . . . .
C21 N1 C12 C13 125.5(6) . . . .
C1 N1 C12 C13 -72.9(7) . . . .
C19 C12 C13 C15 6.6(8) . . . .
N1 C12 C13 C15 -174.4(5) . . . .
C19 C12 C13 C14 -173.8(6) . . . .
N1 C12 C13 C14 5.3(8) . . . .
C12 C13 C15 C16 -2.3(9) . . . .
C14 C13 C15 C16 178.1(6) . . . .
C13 C15 C16 C18 -2.2(9) . . . .
C13 C15 C16 C17 175.8(6) . . . .
C15 C16 C18 C19 2.3(9) . . . .
C17 C16 C18 C19 -175.6(6) . . . .
C16 C18 C19 C12 2.0(9) . . . .
C16 C18 C19 C20 -177.2(6) . . . .
C13 C12 C19 C18 -6.4(8) . . . .
N1 C12 C19 C18 174.5(5) . . . .
C13 C12 C19 C20 172.7(5) . . . .
N1 C12 C19 C20 -6.4(8) . . . .
C12 N1 C21 N2 156.1(5) . . . .
C1 N1 C21 N2 -7.1(7) . . . .
C12 N1 C21 C22 -26.4(8) . . . .
C1 N1 C21 C22 170.4(5) . . . .
C3 N2 C21 N1 158.6(5) . . . .
C2 N2 C21 N1 -6.0(7) . . . .
C3 N2 C21 C22 -18.8(9) . . . .
C2 N2 C21 C22 176.7(6) . . . .
N1 C21 C22 C29 153.4(6) . . . .
N2 C21 C22 C29 -29.6(10) . . . .
N1 C21 C22 C23 -25.2(8) . . . .
N2 C21 C22 C23 151.8(5) . . . .
C29 C22 C23 C24 -55.3(6) . . . .
C21 C22 C23 C24 123.4(5) . . . .
C29 C22 C23 C28 126.4(5) . . . .
C21 C22 C23 C28 -54.9(6) . . . .
C28 C23 C24 C25 0.0 . . . .
C22 C23 C24 C25 -178.3(4) . . . .
C23 C24 C25 C26 0.0 . . . .
C24 C25 C26 C27 0.0 . . . .
C25 C26 C27 C28 0.0 . . . .
C26 C27 C28 C23 0.0 . . . .
C24 C23 C28 C27 0.0 . . . .
C22 C23 C28 C27 178.3(5) . . . .
C21 C22 C29 O2 172.9(6) . . . .
C23 C22 C29 O2 -8.4(9) . . . .
C21 C22 C29 C30 -16.9(10) . . . .
C23 C22 C29 C30 161.7(5) . . . .
O2 C29 C30 O1 122.5(6) . . . .
C22 C29 C30 O1 -48.5(9) . . . .
O2 C29 C30 C31 -42.0(8) . . . .
C22 C29 C30 C31 147.0(6) . . . .
C35 C34 C33 C32 -2.0(11) . . . .
C34 C33 C32 C31 0.2(11) . . . .
C33 C32 C31 C36 0.8(10) . . . .
C33 C32 C31 C30 177.7(6) . . . .
O1 C30 C31 C36 169.5(6) . . . .
C29 C30 C31 C36 -25.7(9) . . . .
O1 C30 C31 C32 -7.3(8) . . . .
C29 C30 C31 C32 157.5(6) . . . .
C33 C34 C35 C36 2.9(11) . . . .
C32 C31 C36 C35 0.2(10) . . . .
C30 C31 C36 C35 -176.6(6) . . . .
C34 C35 C36 C31 -2.0(11) . . . .
